data_7231153
loop_
_publ_author_name
'Shrivastava, Ashutosh'
'Negi, Lalita'
'Das, Dinabandhu'

_publ_section_title
;
 Area negative thermal expansion in a mixed metal mixed organic MOF:
 &#x201C;elevator-platform&#x201D; mechanism induced by O--H&#x22EF;O
 hydrogen bonding
;
_journal_issue 33
_journal_name_full CrystEngComm
_journal_page_first 4719
_journal_paper_doi 10.1039/C8CE00939B
_journal_volume 20
_journal_year 2018
_chemical_formula_moiety 'C22 H26 Co N2 O20 Zn2, 4(H2 O)'
_chemical_formula_sum 'C22 H34 Co N2 O24 Zn2'
_chemical_formula_weight 900.18
_space_group_crystal_system triclinic
_space_group_IT_number 2
_space_group_name_Hall '-P 1'
_space_group_name_H-M_alt 'P -1'
_symmetry_space_group_name_Hall '-P 1'
_symmetry_space_group_name_H-M 'P -1'
_atom_sites_solution_hydrogens mixed
_audit_creation_method SHELXL-2018/3
_audit_update_record
;
2018-07-02 deposited with the CCDC.
2018-07-16 downloaded from the CCDC.
;
_cell_angle_alpha 87.424(2)
_cell_angle_beta 89.206(2)
_cell_angle_gamma 83.038(2)
_cell_formula_units_Z 1
_cell_length_a 7.5903(3)
_cell_length_b 10.1829(5)
_cell_length_c 10.7270(5)
_cell_measurement_reflns_used 9957
_cell_measurement_temperature 260(2)
_cell_measurement_theta_max 28.30
_cell_measurement_theta_min 2.70
_cell_volume 822.13(6)
_computing_cell_refinement 'Bruker SAINT'
_computing_data_collection 'Bruker APEX III'
_computing_data_reduction 'Bruker SAINT'
_computing_molecular_graphics 'X-Seed (Barbour 2017)'
_computing_structure_refinement 'SHELXL-2018/3 (Sheldrick, 2018)'
_computing_structure_solution 'SHELXT 2014/5 (Sheldrick, 2014)'
_diffrn_ambient_temperature 260(2)
_diffrn_measured_fraction_theta_full 1.000
_diffrn_measured_fraction_theta_max 1.000
_diffrn_measurement_device_type 'Bruker APEX-III CMOS detector'
_diffrn_measurement_method 'phi and omega scans'
_diffrn_radiation_type MoK\a
_diffrn_radiation_wavelength 0.71073
_diffrn_reflns_av_R_equivalents 0.0235
_diffrn_reflns_av_unetI/netI 0.0132
_diffrn_reflns_Laue_measured_fraction_full 1.000
_diffrn_reflns_Laue_measured_fraction_max 1.000
_diffrn_reflns_limit_h_max 10
_diffrn_reflns_limit_h_min -10
_diffrn_reflns_limit_k_max 13
_diffrn_reflns_limit_k_min -13
_diffrn_reflns_limit_l_max 14
_diffrn_reflns_limit_l_min -14
_diffrn_reflns_number 33367
_diffrn_reflns_point_group_measured_fraction_full 1.000
_diffrn_reflns_point_group_measured_fraction_max 1.000
_diffrn_reflns_theta_full 25.000
_diffrn_reflns_theta_max 28.327
_diffrn_reflns_theta_min 1.900
_diffrn_source microfocus
_exptl_absorpt_coefficient_mu 2.046
_exptl_absorpt_correction_type multi-scan
_exptl_absorpt_process_details SADABS
_exptl_crystal_colour pink
_exptl_crystal_density_diffrn 1.818
_exptl_crystal_density_meas ?
_exptl_crystal_description block
_exptl_crystal_F_000 459
_exptl_crystal_size_max 0.350
_exptl_crystal_size_mid 0.270
_exptl_crystal_size_min 0.260
_exptl_transmission_factor_max 0.7457
_exptl_transmission_factor_min 0.6007
_refine_diff_density_max 0.620
_refine_diff_density_min -0.641
_refine_diff_density_rms 0.067
_refine_ls_extinction_coef 0.0109(8)
_refine_ls_extinction_expression Fc^*^=kFc[1+0.001xFc^2^\l^3^/sin(2\q)]^-1/4^
_refine_ls_extinction_method 'SHELXL-2018/3 (Sheldrick 2018)'
_refine_ls_goodness_of_fit_ref 1.073
_refine_ls_hydrogen_treatment mixed
_refine_ls_matrix_type full
_refine_ls_number_parameters 291
_refine_ls_number_reflns 4093
_refine_ls_number_restraints 3
_refine_ls_restrained_S_all 1.073
_refine_ls_R_factor_all 0.0253
_refine_ls_R_factor_gt 0.0232
_refine_ls_shift/su_max 0.001
_refine_ls_shift/su_mean 0.000
_refine_ls_structure_factor_coef Fsqd
_refine_ls_weighting_details 'w=1/[\s^2^(Fo^2^)+(0.0247P)^2^+0.9691P] where P=(Fo^2^+2Fc^2^)/3'
_refine_ls_weighting_scheme calc
_refine_ls_wR_factor_gt 0.0620
_refine_ls_wR_factor_ref 0.0632
_reflns_Friedel_coverage 0.000
_reflns_number_gt 3836
_reflns_number_total 4093
_reflns_threshold_expression 'I > 2\s(I)'
_cod_data_source_file c8ce00939b2.cif
_cod_data_source_block 1_260K
_cod_depositor_comments
;
The following automatic conversions were performed:

'_exptl_crystal_density_meas' value 'not measured' was changed to '?'
- the value is perceived as not measured.

Automatic conversion script
Id: cif_fix_values 4973 2017-02-22 13:04:09Z antanas 

 Adding full bibliography for 7231150--7231161.cif.
;
_cod_database_code 7231153
_shelx_shelxl_version_number 2018/3
_shelx_space_group_comment
;
The symmetry employed for this shelxl refinement is uniquely defined
by the following loop, which should always be used as a source of
symmetry information in preference to the above space-group names.
They are only intended as comments.
;
_shelx_estimated_absorpt_t_min 0.534
_shelx_estimated_absorpt_t_max 0.618

loop_
_space_group_symop_operation_xyz
'x, y, z'
'-x, -y, -z'

loop_
_atom_site_label
_atom_site_type_symbol
_atom_site_fract_x
_atom_site_fract_y
_atom_site_fract_z
_atom_site_U_iso_or_equiv
_atom_site_adp_type
_atom_site_occupancy
_atom_site_site_symmetry_order
_atom_site_calc_flag
_atom_site_refinement_flags_posn
_atom_site_refinement_flags_adp
_atom_site_refinement_flags_occupancy
_atom_site_disorder_assembly
_atom_site_disorder_group
C1 C 0.2524(2) 0.56874(15) 0.45368(15) 0.0148(3) Uani 1 1 d . . . . .
C2 C 0.2264(2) 0.46363(16) 0.38007(15) 0.0153(3) Uani 1 1 d . . . . .
H2 H 0.198382 0.479665 0.296198 0.018 Uiso 1 1 calc R U . . .
C3 C 0.2420(2) 0.33463(16) 0.43129(15) 0.0137(3) Uani 1 1 d . . . . .
C4 C 0.2833(2) 0.31100(16) 0.55705(15) 0.0143(3) Uani 1 1 d . . . . .
H4 H 0.294936 0.224873 0.591281 0.017 Uiso 1 1 calc R U . . .
C5 C 0.3073(2) 0.41556(16) 0.63174(14) 0.0136(3) Uani 1 1 d . . . . .
C6 C 0.2928(2) 0.54375(16) 0.57900(15) 0.0159(3) Uani 1 1 d . . . . .
H6 H 0.310384 0.613681 0.628407 0.019 Uiso 1 1 calc R U . . .
C7 C 0.2390(2) 0.70770(16) 0.39920(16) 0.0170(3) Uani 1 1 d . . . . .
C8 C 0.2140(2) 0.22305(16) 0.34896(15) 0.0138(3) Uani 1 1 d . . . . .
C9 C 0.3517(2) 0.39120(16) 0.76790(15) 0.0139(3) Uani 1 1 d . . . . .
C10 C -0.0738(2) -0.07179(18) 0.08854(16) 0.0192(3) Uani 1 1 d . . . . .
H10 H -0.128131 -0.122894 0.148159 0.023 Uiso 1 1 calc R U . . .
C11 C 0.1495(2) 0.04801(18) 0.02820(16) 0.0190(3) Uani 1 1 d . . . . .
H11 H 0.254434 0.082428 0.044635 0.023 Uiso 1 1 calc R U . . .
N1 N 0.0757(2) -0.02318(14) 0.11784(13) 0.0159(3) Uani 1 1 d . . . . .
O1 O 0.2105(2) 0.72989(12) 0.28422(12) 0.0233(3) Uani 1 1 d . . . . .
O2 O 0.2550(2) 0.80233(12) 0.46761(13) 0.0248(3) Uani 1 1 d . . . . .
O3 O 0.19871(19) 0.24633(13) 0.23442(11) 0.0223(3) Uani 1 1 d . . . . .
O4 O 0.20542(18) 0.10959(12) 0.40132(11) 0.0197(3) Uani 1 1 d . . . . .
O5 O 0.36018(18) 0.27582(12) 0.81503(11) 0.0196(3) Uani 1 1 d . . . . .
O6 O 0.37638(19) 0.49166(12) 0.82739(11) 0.0209(3) Uani 1 1 d . . . . .
O7 O 0.43675(19) -0.04880(15) 0.23166(14) 0.0245(3) Uani 1 1 d . . . . .
O8 O -0.07182(18) -0.05736(14) 0.36700(12) 0.0225(3) Uani 1 1 d D . . . .
O9 O 0.7406(2) 0.40965(16) 0.92579(15) 0.0275(3) Uani 1 1 d . . . . .
O10 O 0.4428(2) 0.31130(14) 1.05546(14) 0.0237(3) Uani 1 1 d . . . . .
O11 O 0.1461(3) 0.7200(2) 0.85272(17) 0.0323(6) Uani 0.867(6) 1 d . . P A 1
O11A O -0.014(3) 0.594(2) 0.932(2) 0.093(9) Uani 0.133(6) 1 d . . P A 2
O12 O 0.6514(2) 0.12968(17) 0.30070(18) 0.0359(4) Uani 1 1 d . . . . .
Co1 Co 0.500000 0.500000 1.000000 0.01344(8) Uani 1 2 d S . P . .
Zn1 Zn 0.18688(3) -0.05614(2) 0.30306(2) 0.01651(7) Uani 1 1 d . . . . .
H8A H -0.150(3) 0.0022(19) 0.342(2) 0.030(7) Uiso 1 1 d D . . . .
H7B H 0.501(4) -0.118(3) 0.225(2) 0.033(7) Uiso 1 1 d . . . . .
H9B H 0.782(4) 0.373(3) 0.976(3) 0.044(9) Uiso 1 1 d . . . . .
H8B H -0.092(3) -0.082(2) 0.4403(12) 0.040(7) Uiso 1 1 d D . . . .
H7A H 0.489(4) 0.000(3) 0.255(3) 0.031(7) Uiso 1 1 d . . . . .
H10B H 0.370(4) 0.302(3) 1.107(3) 0.040(8) Uiso 1 1 d . . . . .
H9A H 0.741(4) 0.377(3) 0.864(3) 0.037(8) Uiso 1 1 d . . . . .
H10A H 0.405(4) 0.290(3) 1.001(3) 0.044(9) Uiso 1 1 d . . . . .
H12A H 0.655(4) 0.166(3) 0.366(3) 0.056(10) Uiso 1 1 d . . . . .
H12B H 0.685(4) 0.177(3) 0.245(3) 0.046(9) Uiso 1 1 d . . . . .
H11A H 0.201(5) 0.649(4) 0.837(3) 0.066(11) Uiso 1 1 d . . . . .
H11B H 0.050(6) 0.721(4) 0.829(3) 0.065(11) Uiso 1 1 d . . . . .

loop_
_atom_site_aniso_label
_atom_site_aniso_U_11
_atom_site_aniso_U_22
_atom_site_aniso_U_33
_atom_site_aniso_U_23
_atom_site_aniso_U_13
_atom_site_aniso_U_12
C1 0.0224(8) 0.0085(7) 0.0136(7) -0.0001(6) -0.0004(6) -0.0020(6)
C2 0.0244(8) 0.0118(7) 0.0100(7) -0.0001(6) -0.0026(6) -0.0035(6)
C3 0.0204(8) 0.0101(7) 0.0114(7) -0.0021(5) -0.0015(6) -0.0043(6)
C4 0.0216(8) 0.0096(7) 0.0122(7) 0.0001(5) -0.0021(6) -0.0040(6)
C5 0.0196(8) 0.0112(7) 0.0106(7) -0.0013(5) -0.0023(6) -0.0035(6)
C6 0.0248(8) 0.0100(7) 0.0135(7) -0.0033(6) -0.0024(6) -0.0033(6)
C7 0.0239(8) 0.0095(7) 0.0175(8) 0.0011(6) 0.0000(6) -0.0021(6)
C8 0.0190(7) 0.0115(7) 0.0119(7) -0.0027(5) 0.0002(6) -0.0051(6)
C9 0.0180(7) 0.0129(7) 0.0110(7) -0.0024(5) -0.0014(6) -0.0022(6)
C10 0.0272(9) 0.0199(8) 0.0122(7) 0.0021(6) -0.0003(6) -0.0114(7)
C11 0.0229(8) 0.0214(8) 0.0147(8) 0.0000(6) -0.0013(6) -0.0107(7)
N1 0.0233(7) 0.0141(6) 0.0109(6) 0.0001(5) -0.0014(5) -0.0054(5)
O1 0.0421(8) 0.0126(6) 0.0146(6) 0.0025(5) -0.0010(5) -0.0012(5)
O2 0.0439(8) 0.0089(5) 0.0221(6) -0.0022(5) -0.0062(6) -0.0034(5)
O3 0.0386(8) 0.0199(6) 0.0103(5) -0.0021(5) -0.0029(5) -0.0098(5)
O4 0.0376(7) 0.0100(5) 0.0130(5) -0.0029(4) 0.0017(5) -0.0088(5)
O5 0.0336(7) 0.0123(6) 0.0132(6) 0.0008(4) -0.0030(5) -0.0036(5)
O6 0.0375(7) 0.0125(6) 0.0131(6) -0.0027(4) -0.0095(5) -0.0035(5)
O7 0.0218(7) 0.0149(6) 0.0375(8) -0.0075(6) 0.0003(6) -0.0034(6)
O8 0.0258(7) 0.0272(7) 0.0149(6) 0.0014(5) 0.0030(5) -0.0065(5)
O9 0.0336(8) 0.0321(8) 0.0153(7) -0.0052(6) -0.0013(6) 0.0039(6)
O10 0.0377(8) 0.0203(7) 0.0151(6) -0.0005(5) -0.0006(6) -0.0112(6)
O11 0.0326(11) 0.0331(11) 0.0286(9) -0.0052(7) -0.0078(7) 0.0093(8)
O11A 0.062(12) 0.102(17) 0.115(19) 0.040(14) -0.048(12) -0.017(11)
O12 0.0455(10) 0.0331(9) 0.0326(9) -0.0090(7) -0.0037(7) -0.0157(7)
Co1 0.02236(16) 0.01047(14) 0.00809(14) -0.00135(10) -0.00327(11) -0.00372(11)
Zn1 0.02502(12) 0.01119(10) 0.01365(11) -0.00103(7) -0.00215(7) -0.00310(7)

loop_
_atom_type_symbol
_atom_type_description
_atom_type_scat_dispersion_real
_atom_type_scat_dispersion_imag
_atom_type_scat_source
C C 0.0033 0.0016 'International Tables Vol C Tables 4.2.6.8 and 6.1.1.4'
H H 0.0000 0.0000 'International Tables Vol C Tables 4.2.6.8 and 6.1.1.4'
N N 0.0061 0.0033 'International Tables Vol C Tables 4.2.6.8 and 6.1.1.4'
O O 0.0106 0.0060 'International Tables Vol C Tables 4.2.6.8 and 6.1.1.4'
Co Co 0.3494 0.9721 'International Tables Vol C Tables 4.2.6.8 and 6.1.1.4'
Zn Zn 0.2839 1.4301 'International Tables Vol C Tables 4.2.6.8 and 6.1.1.4'

loop_
_geom_angle_atom_site_label_1
_geom_angle_atom_site_label_2
_geom_angle_atom_site_label_3
_geom_angle
_geom_angle_site_symmetry_1
_geom_angle_site_symmetry_3
C6 C1 C2 119.29(15) . .
C6 C1 C7 119.77(14) . .
C2 C1 C7 120.94(15) . .
C1 C2 C3 120.41(15) . .
C1 C2 H2 119.8 . .
C3 C2 H2 119.8 . .
C4 C3 C2 119.65(15) . .
C4 C3 C8 121.25(14) . .
C2 C3 C8 119.10(14) . .
C5 C4 C3 120.35(15) . .
C5 C4 H4 119.8 . .
C3 C4 H4 119.8 . .
C4 C5 C6 119.33(14) . .
C4 C5 C9 120.82(14) . .
C6 C5 C9 119.85(14) . .
C1 C6 C5 120.95(15) . .
C1 C6 H6 119.5 . .
C5 C6 H6 119.5 . .
O2 C7 O1 119.77(15) . .
O2 C7 C1 120.35(15) . .
O1 C7 C1 119.89(15) . .
O2 C7 Zn1 61.58(9) . 1_565
O1 C7 Zn1 58.38(9) . 1_565
C1 C7 Zn1 174.91(13) . 1_565
O3 C8 O4 123.47(15) . .
O3 C8 C3 118.97(14) . .
O4 C8 C3 117.56(14) . .
O5 C9 O6 124.40(15) . .
O5 C9 C5 119.27(14) . .
O6 C9 C5 116.33(14) . .
N1 C10 C11 121.72(16) . 2
N1 C10 H10 119.1 . .
C11 C10 H10 119.1 2 .
N1 C11 C10 121.62(16) . 2
N1 C11 H11 119.2 . .
C10 C11 H11 119.2 2 .
C11 N1 C10 116.66(14) . .
C11 N1 Zn1 122.28(12) . .
C10 N1 Zn1 121.05(11) . .
C7 O1 Zn1 92.16(10) . 1_565
C7 O2 Zn1 89.08(10) . 1_565
C8 O4 Zn1 122.84(11) . .
C9 O6 Co1 128.87(11) . .
Zn1 O7 H7B 118.0(19) . .
Zn1 O7 H7A 118(2) . .
H7B O7 H7A 109(3) . .
Zn1 O8 H8A 119.4(17) . .
Zn1 O8 H8B 120.2(18) . .
H8A O8 H8B 111.0(19) . .
Co1 O9 H9B 105(3) . .
Co1 O9 H9A 120(2) . .
H9B O9 H9A 118(3) . .
Co1 O10 H10B 120(2) . .
Co1 O10 H10A 102(3) . .
H10B O10 H10A 103(3) . .
H11A O11 H11B 108(4) . .
H12A O12 H12B 109(3) . .
O10 Co1 O10 180.0 2_667 .
O10 Co1 O6 91.93(5) 2_667 2_667
O10 Co1 O6 88.07(5) . 2_667
O10 Co1 O6 88.07(5) 2_667 .
O10 Co1 O6 91.93(5) . .
O6 Co1 O6 180.0 2_667 .
O10 Co1 O9 87.53(6) 2_667 2_667
O10 Co1 O9 92.47(6) . 2_667
O6 Co1 O9 90.42(6) 2_667 2_667
O6 Co1 O9 89.58(6) . 2_667
O10 Co1 O9 92.47(6) 2_667 .
O10 Co1 O9 87.53(6) . .
O6 Co1 O9 89.58(6) 2_667 .
O6 Co1 O9 90.42(6) . .
O9 Co1 O9 180.00(5) 2_667 .
O7 Zn1 O4 90.73(6) . .
O7 Zn1 O8 176.87(6) . .
O4 Zn1 O8 89.35(5) . .
O7 Zn1 N1 90.60(6) . .
O4 Zn1 N1 116.27(5) . .
O8 Zn1 N1 86.56(5) . .
O7 Zn1 O1 91.28(6) . 1_545
O4 Zn1 O1 152.88(5) . 1_545
O8 Zn1 O1 90.07(6) . 1_545
N1 Zn1 O1 90.75(5) . 1_545
O7 Zn1 O2 98.86(6) . 1_545
O4 Zn1 O2 94.24(5) . 1_545
O8 Zn1 O2 84.26(5) . 1_545
N1 Zn1 O2 148.00(5) . 1_545
O1 Zn1 O2 58.75(5) 1_545 1_545
O7 Zn1 C7 97.23(6) . 1_545
O4 Zn1 C7 123.58(5) . 1_545
O8 Zn1 C7 85.32(6) . 1_545
N1 Zn1 C7 119.37(5) . 1_545
O1 Zn1 C7 29.46(5) 1_545 1_545
O2 Zn1 C7 29.34(5) 1_545 1_545

loop_
_geom_bond_atom_site_label_1
_geom_bond_atom_site_label_2
_geom_bond_distance
_geom_bond_site_symmetry_2
C1 C6 1.388(2) .
C1 C2 1.393(2) .
C1 C7 1.499(2) .
C2 C3 1.393(2) .
C2 H2 0.9300 .
C3 C4 1.393(2) .
C3 C8 1.507(2) .
C4 C5 1.392(2) .
C4 H4 0.9300 .
C5 C6 1.392(2) .
C5 C9 1.506(2) .
C6 H6 0.9300 .
C7 O2 1.255(2) .
C7 O1 1.261(2) .
C7 Zn1 2.5615(16) 1_565
C8 O3 1.245(2) .
C8 O4 1.270(2) .
C9 O5 1.253(2) .
C9 O6 1.264(2) .
C10 N1 1.338(2) .
C10 C11 1.384(2) 2
C10 H10 0.9300 .
C11 N1 1.336(2) .
C11 H11 0.9300 .
N1 Zn1 2.1658(14) .
O1 Zn1 2.1827(13) 1_565
O2 Zn1 2.2531(13) 1_565
O4 Zn1 2.0495(12) .
O6 Co1 2.0970(12) .
O7 Zn1 2.0440(14) .
O7 H7B 0.81(3) .
O7 H7A 0.72(3) .
O8 Zn1 2.0723(13) .
O8 H8A 0.830(9) .
O8 H8B 0.833(9) .
O9 Co1 2.1056(15) .
O9 H9B 0.69(3) .
O9 H9A 0.76(3) .
O10 Co1 2.0800(14) .
O10 H10B 0.79(3) .
O10 H10A 0.71(3) .
O11 H11A 0.81(4) .
O11 H11B 0.78(4) .
O12 H12A 0.81(4) .
O12 H12B 0.80(3) .
